data_7215717
loop_
_publ_author_name
'Yang, Lan'
'Zhang, Sheng'
'Liu, Xiangyu'
'Yang, Qi'
'Wei, Qing'
'Xie, Gang'
'Chen, Sanping'

_publ_section_title
;
 Effect of phenylacetic acid coligands on the structures and magnetic
 properties of azido-bridged copper(ii)-chain compounds
;
_journal_issue 20
_journal_name_full CrystEngComm
_journal_page_first 4194
_journal_paper_doi 10.1039/c3ce42532k
_journal_volume 16
_journal_year 2014
_chemical_formula_sum 'C9 H9 Cu N3 O2'
_chemical_formula_weight 254.73
_chemical_name_systematic
; 
 ? 
;
_space_group_IT_number 14
_symmetry_space_group_name_Hall '-P 2ybc'
_symmetry_space_group_name_H-M 'P 1 21/c 1'
_atom_sites_solution_hydrogens geom
_atom_sites_solution_primary direct
_atom_sites_solution_secondary difmap
_audit_creation_method SHELXL-97
_cell_angle_alpha 90.00
_cell_angle_beta 102.003(3)
_cell_angle_gamma 90.00
_cell_formula_units_Z 4
_cell_length_a 17.787(3)
_cell_length_b 6.6764(13)
_cell_length_c 8.4841(16)
_cell_measurement_reflns_used 3524
_cell_measurement_temperature 296(2)
_cell_measurement_theta_max 25.10
_cell_measurement_theta_min 1.96
_cell_volume 985.5(3)
_computing_structure_refinement 'SHELXL-97 (Sheldrick, 1997)'
_computing_structure_solution 'SHELXS-97 (Sheldrick, 1990)'
_diffrn_ambient_temperature 296(2)
_diffrn_measured_fraction_theta_full 0.997
_diffrn_measured_fraction_theta_max 0.997
_diffrn_radiation_monochromator graphite
_diffrn_radiation_source 'fine-focus sealed tube'
_diffrn_radiation_type MoK\a
_diffrn_radiation_wavelength 0.71073
_diffrn_reflns_av_R_equivalents 0.0696
_diffrn_reflns_av_sigmaI/netI 0.0877
_diffrn_reflns_limit_h_max 21
_diffrn_reflns_limit_h_min -15
_diffrn_reflns_limit_k_max 8
_diffrn_reflns_limit_k_min -6
_diffrn_reflns_limit_l_max 10
_diffrn_reflns_limit_l_min -10
_diffrn_reflns_number 4869
_diffrn_reflns_theta_full 25.48
_diffrn_reflns_theta_max 25.48
_diffrn_reflns_theta_min 2.34
_exptl_absorpt_coefficient_mu 2.197
_exptl_absorpt_correction_T_max 0.9019
_exptl_absorpt_correction_T_min 0.7973
_exptl_absorpt_correction_type multi-scan
_exptl_absorpt_process_details SADABS
_exptl_crystal_colour pink
_exptl_crystal_density_diffrn 1.717
_exptl_crystal_density_method 'not measured'
_exptl_crystal_description block
_exptl_crystal_F_000 516
_exptl_crystal_size_max 0.27
_exptl_crystal_size_mid 0.19
_exptl_crystal_size_min 0.12
_refine_diff_density_max 0.571
_refine_diff_density_min -0.639
_refine_diff_density_rms 0.119
_refine_ls_extinction_coef 0.005(2)
_refine_ls_extinction_expression Fc^*^=kFc[1+0.001xFc^2^\l^3^/sin(2\q)]^-1/4^
_refine_ls_extinction_method SHELXL
_refine_ls_goodness_of_fit_ref 1.003
_refine_ls_hydrogen_treatment mixed
_refine_ls_matrix_type full
_refine_ls_number_parameters 138
_refine_ls_number_reflns 1816
_refine_ls_number_restraints 0
_refine_ls_restrained_S_all 1.003
_refine_ls_R_factor_all 0.0907
_refine_ls_R_factor_gt 0.0508
_refine_ls_shift/su_max 0.041
_refine_ls_shift/su_mean 0.009
_refine_ls_structure_factor_coef Fsqd
_refine_ls_weighting_details 'calc w=1/[\s^2^(Fo^2^)+(0.0840P)^2^+0.0000P] where P=(Fo^2^+2Fc^2^)/3'
_refine_ls_weighting_scheme calc
_refine_ls_wR_factor_gt 0.1210
_refine_ls_wR_factor_ref 0.1628
_reflns_number_gt 1145
_reflns_number_total 1816
_reflns_threshold_expression >2sigma(I)
_cod_data_source_file c3ce42532k1.cif
_cod_data_source_block xb6659
_cod_original_sg_symbol_H-M p21/c
_cod_database_code 7215717

loop_
_symmetry_equiv_pos_as_xyz
'x, y, z'
'-x, y+1/2, -z+1/2'
'-x, -y, -z'
'x, -y-1/2, z-1/2'

loop_
_atom_site_label
_atom_site_type_symbol
_atom_site_fract_x
_atom_site_fract_y
_atom_site_fract_z
_atom_site_U_iso_or_equiv
_atom_site_adp_type
_atom_site_occupancy
_atom_site_symmetry_multiplicity
_atom_site_calc_flag
_atom_site_refinement_flags
Cu1 Cu 1.01452(5) 0.42131(11) 0.80177(9) 0.0340(3) Uani 1 1 d .
C1 C 0.6903(4) 0.7238(13) 0.6447(9) 0.052(2) Uani 1 1 d .
H5 H 0.6952 0.8560 0.6799 0.063 Uiso 1 1 calc R
C2 C 0.6303(4) 0.6725(15) 0.5118(9) 0.060(2) Uani 1 1 d .
H4 H 0.5963 0.7702 0.4617 0.072 Uiso 1 1 calc R
C3 C 0.6230(4) 0.4790(16) 0.4580(10) 0.059(2) Uani 1 1 d .
C4 C 0.6743(5) 0.3391(14) 0.5369(11) 0.068(3) Uani 1 1 d .
H6 H 0.6700 0.2066 0.5023 0.082 Uiso 1 1 calc R
C5 C 0.7326(4) 0.3915(12) 0.6678(9) 0.0500(19) Uani 1 1 d .
H7 H 0.7664 0.2942 0.7192 0.060 Uiso 1 1 calc R
C6 C 0.7401(4) 0.5860(11) 0.7208(8) 0.0382(16) Uani 1 1 d .
C7 C 0.5589(5) 0.4156(18) 0.3178(12) 0.099(4) Uani 1 1 d .
H2 H 0.5101 0.4316 0.3476 0.149 Uiso 1 1 calc R
H1 H 0.5658 0.2777 0.2919 0.149 Uiso 1 1 calc R
H3 H 0.5605 0.4975 0.2255 0.149 Uiso 1 1 calc R
C8 C 0.8035(4) 0.6458(12) 0.8662(8) 0.0442(18) Uani 1 1 d .
H9 H 0.7892 0.7708 0.9105 0.053 Uiso 1 1 calc R
H8 H 0.8071 0.5440 0.9491 0.053 Uiso 1 1 calc R
C9 C 0.8805(3) 0.6702(10) 0.8228(7) 0.0313(15) Uani 1 1 d .
N1 N 1.0781(4) 0.6422(8) 0.5860(7) 0.0430(15) Uani 1 1 d .
N2 N 1.1218(4) 0.6336(10) 0.5077(8) 0.064(2) Uani 1 1 d .
N3 N 1.0300(3) 0.6553(8) 0.6701(7) 0.0388(14) Uani 1 1 d .
O1 O 0.9332(3) 0.5503(6) 0.8900(5) 0.0395(12) Uani 1 1 d .
O12 O 0.8898(2) 0.8086(6) 0.7285(5) 0.0361(11) Uani 1 1 d .

loop_
_atom_site_aniso_label
_atom_site_aniso_U_11
_atom_site_aniso_U_22
_atom_site_aniso_U_33
_atom_site_aniso_U_23
_atom_site_aniso_U_13
_atom_site_aniso_U_12
Cu1 0.0438(6) 0.0230(5) 0.0385(5) -0.0002(4) 0.0162(4) 0.0009(4)
C1 0.049(5) 0.056(5) 0.054(5) 0.009(4) 0.016(4) 0.002(4)
C2 0.042(5) 0.082(7) 0.057(5) 0.011(5) 0.008(4) 0.012(4)
C3 0.037(4) 0.092(7) 0.045(5) 0.006(5) 0.004(3) -0.005(5)
C4 0.085(7) 0.057(6) 0.071(6) -0.020(5) 0.036(5) -0.029(5)
C5 0.044(5) 0.047(5) 0.054(5) 0.007(4) 0.000(4) 0.004(4)
C6 0.027(3) 0.051(4) 0.038(4) -0.001(3) 0.008(3) 0.000(3)
C7 0.078(7) 0.142(11) 0.078(7) -0.021(7) 0.012(6) -0.039(7)
C8 0.041(4) 0.046(4) 0.048(4) 0.003(4) 0.015(3) 0.000(3)
C9 0.033(4) 0.029(4) 0.029(3) -0.003(3) 0.000(3) 0.000(3)
N1 0.063(4) 0.023(3) 0.047(3) 0.002(3) 0.020(3) 0.000(3)
N2 0.088(5) 0.051(4) 0.069(4) -0.002(4) 0.054(4) 0.000(4)
N3 0.057(4) 0.022(3) 0.045(3) 0.002(3) 0.028(3) 0.000(3)
O1 0.054(3) 0.030(3) 0.037(3) 0.007(2) 0.017(2) 0.005(2)
O12 0.035(3) 0.035(3) 0.038(2) 0.009(2) 0.0078(19) 0.001(2)

loop_
_atom_type_symbol
_atom_type_description
_atom_type_scat_dispersion_real
_atom_type_scat_dispersion_imag
_atom_type_scat_source
C C 0.0033 0.0016 'International Tables Vol C Tables 4.2.6.8 and 6.1.1.4'
H H 0.0000 0.0000 'International Tables Vol C Tables 4.2.6.8 and 6.1.1.4'
N N 0.0061 0.0033 'International Tables Vol C Tables 4.2.6.8 and 6.1.1.4'
O O 0.0106 0.0060 'International Tables Vol C Tables 4.2.6.8 and 6.1.1.4'
Cu Cu 0.3201 1.2651 'International Tables Vol C Tables 4.2.6.8 and 6.1.1.4'

loop_
_geom_angle_atom_site_label_1
_geom_angle_atom_site_label_2
_geom_angle_atom_site_label_3
_geom_angle
_geom_angle_site_symmetry_1
_geom_angle_site_symmetry_3
O12 Cu1 O1 164.77(19) 2_746 .
O12 Cu1 N3 90.1(2) 2_746 .
O1 Cu1 N3 94.0(2) . .
O12 Cu1 N3 93.0(2) 2_746 2_746
O1 Cu1 N3 90.1(2) . 2_746
N3 Cu1 N3 152.29(9) . 2_746
C6 C1 C2 121.7(8) . .
C3 C2 C1 119.7(8) . .
C2 C3 C4 118.1(7) . .
C2 C3 C7 121.7(9) . .
C4 C3 C7 120.2(9) . .
C3 C4 C5 121.6(8) . .
C6 C5 C4 120.2(7) . .
C1 C6 C5 118.7(7) . .
C1 C6 C8 120.4(7) . .
C5 C6 C8 120.9(6) . .
C9 C8 C6 112.6(5) . .
O12 C9 O1 124.4(6) . .
O12 C9 C8 119.0(6) . .
O1 C9 C8 116.6(6) . .
N2 N1 N3 178.7(7) . .
N1 N3 Cu1 118.0(4) . .
N1 N3 Cu1 118.7(4) . 2_756
Cu1 N3 Cu1 122.4(3) . 2_756
C9 O1 Cu1 129.6(4) . .
C9 O12 Cu1 127.6(4) . 2_756

loop_
_geom_bond_atom_site_label_1
_geom_bond_atom_site_label_2
_geom_bond_distance
_geom_bond_site_symmetry_2
Cu1 O12 1.926(4) 2_746
Cu1 O1 1.960(4) .
Cu1 N3 1.973(5) .
Cu1 N3 1.979(5) 2_746
C1 C6 1.345(10) .
C1 C2 1.424(10) .
C2 C3 1.368(13) .
C3 C4 1.378(12) .
C3 C7 1.526(11) .
C4 C5 1.397(11) .
C5 C6 1.372(10) .
C6 C8 1.541(9) .
C8 C9 1.500(8) .
C9 O12 1.256(7) .
C9 O1 1.274(7) .
N1 N2 1.125(7) .
N1 N3 1.225(8) .
N3 Cu1 1.979(5) 2_756
O12 Cu1 1.926(4) 2_756
